data_4313666
loop_
_publ_author_name
'Tadashi C. Ozawa'
'Susan M. Kauzlarich'

_publ_section_title
;
 NaCl/KCl Flux Single Crystal Growth and Crystal Structure of the New
 Quaternary Mixed-Metal Pnictide: BaCuZn3As3
;
_journal_name_full 'Inorganic Chemistry'
_journal_page_first 3183
_journal_page_last 3186
_journal_paper_doi 10.1021/ic034061k
_journal_volume 42
_journal_year 2003
_chemical_formula_sum 'As3 Ba Cu0.96 Zn3.04'
_chemical_formula_weight 621.82
_chemical_name_common BaCuZn3As3
_space_group_IT_number 63
_symmetry_cell_setting orthorhombic
_symmetry_space_group_name_Hall '-C 2c 2'
_symmetry_space_group_name_H-M 'C m c m'
_atom_sites_solution_primary direct
_audit_creation_method SHELXL-97
_cell_angle_alpha 90.00
_cell_angle_beta 90.00
_cell_angle_gamma 90.00
_cell_formula_units_Z 4
_cell_length_a 4.2277(3)
_cell_length_b 12.9700(11)
_cell_length_c 12.0118(10)
_cell_measurement_reflns_used 1652
_cell_measurement_temperature 91(2)
_cell_measurement_theta_max 31.459
_cell_measurement_theta_min 4.626
_cell_volume 658.65(9)
_computing_cell_refinement 'Bruker SMART'
_computing_data_collection 'Bruker SMART'
_computing_data_reduction 'Bruker SMART'
_computing_molecular_graphics CrystalMaker4
_computing_publication_material 'SHELXL-97 (Sheldrick, 1997)'
_computing_structure_refinement 'SHELXL-97 (Sheldrick, 1997)'
_computing_structure_solution 'SHELXS-97 (Sheldrick, 1990)'
_diffrn_ambient_temperature 91(2)
_diffrn_measured_fraction_theta_full 0.962
_diffrn_measured_fraction_theta_max 0.962
_diffrn_measurement_device_type 'Bruker SMART 1000'
_diffrn_measurement_method \W
_diffrn_radiation_monochromator graphite
_diffrn_radiation_source 'normal-focus sealed tube'
_diffrn_radiation_type MoK\a
_diffrn_radiation_wavelength 0.71073
_diffrn_reflns_av_R_equivalents 0.0432
_diffrn_reflns_av_sigmaI/netI 0.0278
_diffrn_reflns_limit_h_max 6
_diffrn_reflns_limit_h_min -6
_diffrn_reflns_limit_k_max 18
_diffrn_reflns_limit_k_min -18
_diffrn_reflns_limit_l_max 17
_diffrn_reflns_limit_l_min -17
_diffrn_reflns_number 9266
_diffrn_reflns_theta_full 31.50
_diffrn_reflns_theta_max 31.50
_diffrn_reflns_theta_min 3.14
_diffrn_standards_number 0
_exptl_absorpt_coefficient_mu 34.674
_exptl_absorpt_correction_T_max 0.8189
_exptl_absorpt_correction_T_min 0.0491
_exptl_absorpt_correction_type empirical
_exptl_absorpt_process_details 'SADABS 2.03'
_exptl_crystal_colour 'dark silver'
_exptl_crystal_density_diffrn 6.271
_exptl_crystal_density_meas ?
_exptl_crystal_density_method 'not measured'
_exptl_crystal_description 'thin rectangular plate'
_exptl_crystal_F_000 1096
_exptl_crystal_size_max 0.22
_exptl_crystal_size_mid 0.03
_exptl_crystal_size_min 0.01
_refine_diff_density_max 1.161
_refine_diff_density_min -1.739
_refine_diff_density_rms 0.358
_refine_ls_extinction_coef 0.00020(10)
_refine_ls_extinction_expression Fc^*^=kFc[1+0.001xFc^2^\l^3^/sin(2\q)]^-1/4^
_refine_ls_extinction_method SHELXL
_refine_ls_goodness_of_fit_ref 1.060
_refine_ls_matrix_type full
_refine_ls_number_parameters 30
_refine_ls_number_reflns 616
_refine_ls_number_restraints 1
_refine_ls_restrained_S_all 1.059
_refine_ls_R_factor_all 0.0284
_refine_ls_R_factor_gt 0.0221
_refine_ls_shift/su_max 0.093
_refine_ls_shift/su_mean 0.007
_refine_ls_structure_factor_coef Fsqd
_refine_ls_weighting_details 'calc w=1/[\s^2^(Fo^2^)+(0.0209P)^2^+6.5112P] where P=(Fo^2^+2Fc^2^)/3'
_refine_ls_weighting_scheme calc
_refine_ls_wR_factor_gt 0.0477
_refine_ls_wR_factor_ref 0.0504
_reflns_number_gt 537
_reflns_number_total 616
_reflns_threshold_expression >2sigma(I)
_cod_data_source_file ic034061ksi20030307_125109.cif
_cod_data_source_block to046
_cod_depositor_comments
;
The following automatic conversions were performed:

'_exptl_crystal_density_meas' value 'not measured' was changed to '?'
- the value is perceived as not measured.

Automatic conversion script
Id: cif_fix_values 3008 2015-01-20 13:52:24Z robertas 
;
_cod_database_code 4313666

loop_
_symmetry_equiv_pos_as_xyz
'x, y, z'
'-x, -y, z+1/2'
'-x, y, -z+1/2'
'x, -y, -z'
'x+1/2, y+1/2, z'
'-x+1/2, -y+1/2, z+1/2'
'-x+1/2, y+1/2, -z+1/2'
'x+1/2, -y+1/2, -z'
'-x, -y, -z'
'x, y, -z-1/2'
'x, -y, z-1/2'
'-x, y, z'
'-x+1/2, -y+1/2, -z'
'x+1/2, y+1/2, -z-1/2'
'x+1/2, -y+1/2, z-1/2'
'-x+1/2, y+1/2, z'

loop_
_atom_site_label
_atom_site_type_symbol
_atom_site_fract_x
_atom_site_fract_y
_atom_site_fract_z
_atom_site_U_iso_or_equiv
_atom_site_adp_type
_atom_site_occupancy
_atom_site_symmetry_multiplicity
_atom_site_calc_flag
_atom_site_refinement_flags
_atom_site_disorder_assembly
_atom_site_disorder_group
Ba1 Ba 0.0000 0.18418(4) 0.7500 0.00806(13) Uani 1 4 d S . .
As1 As 0.0000 0.09032(6) 0.2500 0.00726(17) Uani 1 4 d S . .
As2 As 0.5000 0.13221(4) 0.54890(5) 0.00764(14) Uani 1 2 d S . .
Zn2 Zn 0.0000 0.16823(6) 0.44349(6) 0.01022(16) Uani 1 2 d S . .
Cu1 Cu 0.5000 0.03710(5) 0.35994(6) 0.00989(16) Uani 0.474(8) 2 d SP . .
Zn1 Zn 0.5000 0.03710(5) 0.35994(6) 0.00989(16) Uani 0.526(8) 2 d SP . .

loop_
_atom_site_aniso_label
_atom_site_aniso_U_11
_atom_site_aniso_U_22
_atom_site_aniso_U_33
_atom_site_aniso_U_23
_atom_site_aniso_U_13
_atom_site_aniso_U_12
Ba1 0.0063(2) 0.0105(2) 0.0074(2) 0.000 0.000 0.000
As1 0.0050(4) 0.0076(4) 0.0092(4) 0.000 0.000 0.000
As2 0.0048(3) 0.0119(3) 0.0062(3) -0.0015(2) 0.000 0.000
Zn2 0.0056(3) 0.0160(3) 0.0090(3) 0.0036(3) 0.000 0.000
Cu1 0.0077(3) 0.0137(3) 0.0083(3) -0.0014(3) 0.000 0.000
Zn1 0.0077(3) 0.0137(3) 0.0083(3) -0.0014(3) 0.000 0.000

loop_
_atom_type_symbol
_atom_type_description
_atom_type_scat_dispersion_real
_atom_type_scat_dispersion_imag
_atom_type_scat_source
Cu Cu 0.3201 1.2651 'International Tables Vol C Tables 4.2.6.8 and 6.1.1.4'
Zn Zn 0.2839 1.4301 'International Tables Vol C Tables 4.2.6.8 and 6.1.1.4'
As As 0.0499 2.0058 'International Tables Vol C Tables 4.2.6.8 and 6.1.1.4'
Ba Ba -0.3244 2.2819 'International Tables Vol C Tables 4.2.6.8 and 6.1.1.4'

loop_
_geom_angle_atom_site_label_1
_geom_angle_atom_site_label_2
_geom_angle_atom_site_label_3
_geom_angle
_geom_angle_site_symmetry_1
_geom_angle_site_symmetry_3
_geom_angle_publ_flag
As2 Ba1 As2 156.28(3) 1_455 10_557 ?
As2 Ba1 As2 80.255(14) 1_455 . ?
As2 Ba1 As2 94.863(16) 10_557 . ?
As2 Ba1 As2 94.863(16) 1_455 10_457 ?
As2 Ba1 As2 80.255(15) 10_557 10_457 ?
As2 Ba1 As2 156.28(3) . 10_457 ?
As2 Ba1 As1 78.140(13) 1_455 9_556 ?
As2 Ba1 As1 78.140(13) 10_557 9_556 ?
As2 Ba1 As1 78.140(13) . 9_556 ?
As2 Ba1 As1 78.140(13) 10_457 9_556 ?
As2 Ba1 As1 122.963(14) 1_455 13_556 ?
As2 Ba1 As1 77.821(12) 10_557 13_556 ?
As2 Ba1 As1 77.821(12) . 13_556 ?
As2 Ba1 As1 122.963(14) 10_457 13_556 ?
As1 Ba1 As1 144.142(9) 9_556 13_556 ?
As2 Ba1 As1 77.821(12) 1_455 13_456 ?
As2 Ba1 As1 122.963(14) 10_557 13_456 ?
As2 Ba1 As1 122.963(14) . 13_456 ?
As2 Ba1 As1 77.821(12) 10_457 13_456 ?
As1 Ba1 As1 144.142(9) 9_556 13_456 ?
As1 Ba1 As1 71.716(18) 13_556 13_456 ?
As2 Ba1 Zn2 160.48(2) 1_455 6 ?
As2 Ba1 Zn2 43.227(15) 10_557 6 ?
As2 Ba1 Zn2 101.648(11) . 6 ?
As2 Ba1 Zn2 90.687(13) 10_457 6 ?
As1 Ba1 Zn2 121.354(13) 9_556 6 ?
As1 Ba1 Zn2 40.686(12) 13_556 6 ?
As1 Ba1 Zn2 85.116(15) 13_456 6 ?
As2 Ba1 Zn2 43.227(15) 1_455 13_456 ?
As2 Ba1 Zn2 160.48(2) 10_557 13_456 ?
As2 Ba1 Zn2 90.686(13) . 13_456 ?
As2 Ba1 Zn2 101.648(11) 10_457 13_456 ?
As1 Ba1 Zn2 121.354(13) 9_556 13_456 ?
As1 Ba1 Zn2 85.116(15) 13_556 13_456 ?
As1 Ba1 Zn2 40.686(12) 13_456 13_456 ?
Zn2 Ba1 Zn2 117.29(3) 6 13_456 ?
As2 Ba1 Zn2 101.648(11) 1_455 6_455 ?
As2 Ba1 Zn2 90.687(13) 10_557 6_455 ?
As2 Ba1 Zn2 160.48(2) . 6_455 ?
As2 Ba1 Zn2 43.227(15) 10_457 6_455 ?
As1 Ba1 Zn2 121.354(13) 9_556 6_455 ?
As1 Ba1 Zn2 85.116(15) 13_556 6_455 ?
As1 Ba1 Zn2 40.686(12) 13_456 6_455 ?
Zn2 Ba1 Zn2 70.140(14) 6 6_455 ?
Zn2 Ba1 Zn2 78.36(2) 13_456 6_455 ?
As2 Ba1 Zn2 90.687(13) 1_455 13_556 ?
As2 Ba1 Zn2 101.648(11) 10_557 13_556 ?
As2 Ba1 Zn2 43.227(15) . 13_556 ?
As2 Ba1 Zn2 160.48(2) 10_457 13_556 ?
As1 Ba1 Zn2 121.354(13) 9_556 13_556 ?
As1 Ba1 Zn2 40.686(12) 13_556 13_556 ?
As1 Ba1 Zn2 85.116(15) 13_456 13_556 ?
Zn2 Ba1 Zn2 78.36(2) 6 13_556 ?
Zn2 Ba1 Zn2 70.140(14) 13_456 13_556 ?
Zn2 Ba1 Zn2 117.29(3) 6_455 13_556 ?
As2 Ba1 Zn2 41.682(8) 1_455 . ?
As2 Ba1 Zn2 136.367(10) 10_557 . ?
As2 Ba1 Zn2 41.682(8) . . ?
As2 Ba1 Zn2 136.367(10) 10_457 . ?
As1 Ba1 Zn2 86.783(13) 9_556 . ?
As1 Ba1 Zn2 92.607(11) 13_556 . ?
As1 Ba1 Zn2 92.607(11) 13_456 . ?
Zn2 Ba1 Zn2 131.297(12) 6 . ?
Zn2 Ba1 Zn2 53.018(16) 13_456 . ?
Zn2 Ba1 Zn2 131.297(12) 6_455 . ?
Zn2 Ba1 Zn2 53.018(16) 13_556 . ?
Zn2 As1 Zn2 133.01(4) . 10_556 ?
Zn2 As1 Zn1 125.078(14) . 10_456 ?
Zn2 As1 Zn1 68.785(17) 10_556 10_456 ?
Zn2 As1 Cu1 125.078(14) . 10_456 ?
Zn2 As1 Cu1 68.785(17) 10_556 10_456 ?
Zn1 As1 Cu1 0.00(4) 10_456 10_456 ?
Zn2 As1 Cu1 68.785(17) . . ?
Zn2 As1 Cu1 125.078(14) 10_556 . ?
Zn1 As1 Cu1 149.04(5) 10_456 . ?
Cu1 As1 Cu1 149.04(5) 10_456 . ?
Zn2 As1 Zn1 68.785(17) . 1_455 ?
Zn2 As1 Zn1 125.078(14) 10_556 1_455 ?
Zn1 As1 Zn1 61.41(3) 10_456 1_455 ?
Cu1 As1 Zn1 61.41(3) 10_456 1_455 ?
Cu1 As1 Zn1 109.64(3) . 1_455 ?
Zn2 As1 Cu1 68.785(17) . 1_455 ?
Zn2 As1 Cu1 125.078(14) 10_556 1_455 ?
Zn1 As1 Cu1 61.41(3) 10_456 1_455 ?
Cu1 As1 Cu1 61.41(3) 10_456 1_455 ?
Cu1 As1 Cu1 109.64(3) . 1_455 ?
Zn1 As1 Cu1 0.00(3) 1_455 1_455 ?
Zn2 As1 Zn1 125.078(14) . 10_556 ?
Zn2 As1 Zn1 68.785(17) 10_556 10_556 ?
Zn1 As1 Zn1 109.64(3) 10_456 10_556 ?
Cu1 As1 Zn1 109.64(3) 10_456 10_556 ?
Cu1 As1 Zn1 61.41(3) . 10_556 ?
Zn1 As1 Zn1 149.04(5) 1_455 10_556 ?
Cu1 As1 Zn1 149.04(5) 1_455 10_556 ?
Zn2 As1 Cu1 125.078(14) . 10_556 ?
Zn2 As1 Cu1 68.785(17) 10_556 10_556 ?
Zn1 As1 Cu1 109.64(3) 10_456 10_556 ?
Cu1 As1 Cu1 109.64(3) 10_456 10_556 ?
Cu1 As1 Cu1 61.41(3) . 10_556 ?
Zn1 As1 Cu1 149.04(5) 1_455 10_556 ?
Cu1 As1 Cu1 149.04(5) 1_455 10_556 ?
Zn1 As1 Cu1 0.00(4) 10_556 10_556 ?
Zn2 As1 Ba1 113.50(2) . 9_556 ?
Zn2 As1 Ba1 113.50(2) 10_556 9_556 ?
Zn1 As1 Ba1 74.52(2) 10_456 9_556 ?
Cu1 As1 Ba1 74.52(2) 10_456 9_556 ?
Cu1 As1 Ba1 74.52(2) . 9_556 ?
Zn1 As1 Ba1 74.52(2) 1_455 9_556 ?
Cu1 As1 Ba1 74.52(2) 1_455 9_556 ?
Zn1 As1 Ba1 74.52(2) 10_556 9_556 ?
Cu1 As1 Ba1 74.52(2) 10_556 9_556 ?
Zn2 As1 Ba1 71.148(19) . 13_556 ?
Zn2 As1 Ba1 71.148(19) 10_556 13_556 ?
Zn1 As1 Ba1 134.03(3) 10_456 13_556 ?
Cu1 As1 Ba1 134.03(3) 10_456 13_556 ?
Cu1 As1 Ba1 74.783(19) . 13_556 ?
Zn1 As1 Ba1 134.03(3) 1_455 13_556 ?
Cu1 As1 Ba1 134.03(3) 1_455 13_556 ?
Zn1 As1 Ba1 74.783(19) 10_556 13_556 ?
Cu1 As1 Ba1 74.783(19) 10_556 13_556 ?
Ba1 As1 Ba1 144.142(9) 9_556 13_556 ?
Zn1 As2 Cu1 0.000(15) 9_656 9_656 ?
Zn1 As2 Zn2 113.08(2) 9_656 . ?
Cu1 As2 Zn2 113.08(2) 9_656 . ?
Zn1 As2 Zn2 113.08(2) 9_656 1_655 ?
Cu1 As2 Zn2 113.08(2) 9_656 1_655 ?
Zn2 As2 Zn2 114.89(3) . 1_655 ?
Zn1 As2 Cu1 87.98(3) 9_656 . ?
Cu1 As2 Cu1 87.98(3) 9_656 . ?
Zn2 As2 Cu1 69.23(2) . . ?
Zn2 As2 Cu1 69.23(2) 1_655 . ?
Zn1 As2 Zn2 151.48(4) 9_656 13_556 ?
Cu1 As2 Zn2 151.48(4) 9_656 13_556 ?
Zn2 As2 Zn2 80.31(2) . 13_556 ?
Zn2 As2 Zn2 80.31(2) 1_655 13_556 ?
Cu1 As2 Zn2 120.54(3) . 13_556 ?
Zn1 As2 Ba1 81.68(2) 9_656 1_655 ?
Cu1 As2 Ba1 81.68(2) 9_656 1_655 ?
Zn2 As2 Ba1 151.25(3) . 1_655 ?
Zn2 As2 Ba1 77.896(16) 1_655 1_655 ?
Cu1 As2 Ba1 138.178(11) . 1_655 ?
Zn2 As2 Ba1 76.623(19) 13_556 1_655 ?
Zn1 As2 Ba1 81.68(2) 9_656 . ?
Cu1 As2 Ba1 81.68(2) 9_656 . ?
Zn2 As2 Ba1 77.896(16) . . ?
Zn2 As2 Ba1 151.25(3) 1_655 . ?
Cu1 As2 Ba1 138.178(11) . . ?
Zn2 As2 Ba1 76.623(19) 13_556 . ?
Ba1 As2 Ba1 80.255(14) 1_655 . ?
As2 Zn2 As2 114.89(3) . 1_455 ?
As2 Zn2 As1 112.88(2) . . ?
As2 Zn2 As1 112.88(2) 1_455 . ?
As2 Zn2 As2 99.69(2) . 13_556 ?
As2 Zn2 As2 99.69(2) 1_455 13_556 ?
As1 Zn2 As2 115.52(3) . 13_556 ?
As2 Zn2 Zn1 132.97(3) . 1_455 ?
As2 Zn2 Zn1 56.615(19) 1_455 1_455 ?
As1 Zn2 Zn1 56.457(19) . 1_455 ?
As2 Zn2 Zn1 126.85(2) 13_556 1_455 ?
As2 Zn2 Cu1 132.97(3) . 1_455 ?
As2 Zn2 Cu1 56.615(19) 1_455 1_455 ?
As1 Zn2 Cu1 56.457(19) . 1_455 ?
As2 Zn2 Cu1 126.85(2) 13_556 1_455 ?
Zn1 Zn2 Cu1 0.00(2) 1_455 1_455 ?
As2 Zn2 Cu1 56.615(19) . . ?
As2 Zn2 Cu1 132.97(3) 1_455 . ?
As1 Zn2 Cu1 56.457(19) . . ?
As2 Zn2 Cu1 126.85(2) 13_556 . ?
Zn1 Zn2 Cu1 93.90(3) 1_455 . ?
Cu1 Zn2 Cu1 93.90(3) 1_455 . ?
As2 Zn2 Ba1 154.18(3) . 13_456 ?
As2 Zn2 Ba1 86.077(15) 1_455 13_456 ?
As1 Zn2 Ba1 68.165(19) . 13_456 ?
As2 Zn2 Ba1 60.150(17) 13_556 13_456 ?
Zn1 Zn2 Ba1 70.540(18) 1_455 13_456 ?
Cu1 Zn2 Ba1 70.540(18) 1_455 13_456 ?
Cu1 Zn2 Ba1 120.44(3) . 13_456 ?
As2 Zn2 Ba1 86.077(15) . 13_556 ?
As2 Zn2 Ba1 154.18(3) 1_455 13_556 ?
As1 Zn2 Ba1 68.165(19) . 13_556 ?
As2 Zn2 Ba1 60.150(17) 13_556 13_556 ?
Zn1 Zn2 Ba1 120.44(3) 1_455 13_556 ?
Cu1 Zn2 Ba1 120.44(3) 1_455 13_556 ?
Cu1 Zn2 Ba1 70.540(18) . 13_556 ?
Ba1 Zn2 Ba1 70.140(14) 13_456 13_556 ?
As2 Zn2 Ba1 60.421(18) . . ?
As2 Zn2 Ba1 60.421(18) 1_455 . ?
As1 Zn2 Ba1 159.72(3) . . ?
As2 Zn2 Ba1 84.76(2) 13_556 . ?
Zn1 Zn2 Ba1 112.30(2) 1_455 . ?
Cu1 Zn2 Ba1 112.30(2) 1_455 . ?
Cu1 Zn2 Ba1 112.30(2) . . ?
Ba1 Zn2 Ba1 126.982(16) 13_456 . ?
Ba1 Zn2 Ba1 126.982(16) 13_556 . ?
As2 Cu1 As2 92.02(3) 9_656 . ?
As2 Cu1 As1 117.82(2) 9_656 . ?
As2 Cu1 As1 108.74(2) . . ?
As2 Cu1 As1 117.82(2) 9_656 1_655 ?
As2 Cu1 As1 108.74(2) . 1_655 ?
As1 Cu1 As1 109.64(3) . 1_655 ?
As2 Cu1 Zn1 116.50(2) 9_656 10_556 ?
As2 Cu1 Zn1 151.48(2) . 10_556 ?
As1 Cu1 Zn1 59.295(14) . 10_556 ?
As1 Cu1 Zn1 59.295(14) 1_655 10_556 ?
As2 Cu1 Cu1 116.50(2) 9_656 10_556 ?
As2 Cu1 Cu1 151.48(2) . 10_556 ?
As1 Cu1 Cu1 59.295(14) . 10_556 ?
As1 Cu1 Cu1 59.295(14) 1_655 10_556 ?
Zn1 Cu1 Cu1 0.00(3) 10_556 10_556 ?
As2 Cu1 Zn2 111.80(2) 9_656 1_655 ?
As2 Cu1 Zn2 54.157(17) . 1_655 ?
As1 Cu1 Zn2 128.13(3) . 1_655 ?
As1 Cu1 Zn2 54.759(17) 1_655 1_655 ?
Zn1 Cu1 Zn2 110.301(19) 10_556 1_655 ?
Cu1 Cu1 Zn2 110.301(19) 10_556 1_655 ?
As2 Cu1 Zn2 111.80(2) 9_656 . ?
As2 Cu1 Zn2 54.157(17) . . ?
As1 Cu1 Zn2 54.759(17) . . ?
As1 Cu1 Zn2 128.13(3) 1_655 . ?
Zn1 Cu1 Zn2 110.301(19) 10_556 . ?
Cu1 Cu1 Zn2 110.301(19) 10_556 . ?
Zn2 Cu1 Zn2 93.90(3) 1_655 . ?
As2 Cu1 Ba1 58.622(17) 9_656 9_556 ?
As2 Cu1 Ba1 131.741(19) . 9_556 ?
As1 Cu1 Ba1 64.51(2) . 9_556 ?
As1 Cu1 Ba1 118.60(3) 1_655 9_556 ?
Zn1 Cu1 Ba1 69.671(11) 10_556 9_556 ?
Cu1 Cu1 Ba1 69.671(11) 10_556 9_556 ?
Zn2 Cu1 Ba1 166.12(2) 1_655 9_556 ?
Zn2 Cu1 Ba1 99.094(13) . 9_556 ?
As2 Cu1 Ba1 58.622(17) 9_656 9_656 ?
As2 Cu1 Ba1 131.741(19) . 9_656 ?
As1 Cu1 Ba1 118.60(3) . 9_656 ?
As1 Cu1 Ba1 64.51(2) 1_655 9_656 ?
Zn1 Cu1 Ba1 69.671(11) 10_556 9_656 ?
Cu1 Cu1 Ba1 69.671(11) 10_556 9_656 ?
Zn2 Cu1 Ba1 99.094(13) 1_655 9_656 ?
Zn2 Cu1 Ba1 166.12(2) . 9_656 ?
Ba1 Cu1 Ba1 67.572(15) 9_556 9_656 ?
As2 Cu1 Ba1 173.57(3) 9_656 13_556 ?
As2 Cu1 Ba1 81.55(2) . 13_556 ?
As1 Cu1 Ba1 64.79(2) . 13_556 ?
As1 Cu1 Ba1 64.79(2) 1_655 13_556 ?
Zn1 Cu1 Ba1 69.932(11) 10_556 13_556 ?
Cu1 Cu1 Ba1 69.932(11) 10_556 13_556 ?
Zn2 Cu1 Ba1 64.331(19) 1_655 13_556 ?
Zn2 Cu1 Ba1 64.331(19) . 13_556 ?
Ba1 Cu1 Ba1 126.156(16) 9_556 13_556 ?
Ba1 Cu1 Ba1 126.156(16) 9_656 13_556 ?

loop_
_geom_bond_atom_site_label_1
_geom_bond_atom_site_label_2
_geom_bond_distance
_geom_bond_site_symmetry_2
_geom_bond_publ_flag
Ba1 As2 3.2799(5) 1_455 ?
Ba1 As2 3.2799(5) 10_557 ?
Ba1 As2 3.2799(5) . ?
Ba1 As2 3.2799(5) 10_457 ?
Ba1 As1 3.5603(10) 9_556 ?
Ba1 As1 3.6086(8) 13_556 ?
Ba1 As1 3.6086(8) 13_456 ?
Ba1 Zn2 3.6790(6) 6 ?
Ba1 Zn2 3.6790(6) 13_456 ?
Ba1 Zn2 3.6790(6) 6_455 ?
Ba1 Zn2 3.6790(6) 13_556 ?
Ba1 Zn2 3.6875(8) . ?
As1 Zn2 2.5343(8) . ?
As1 Zn2 2.5343(8) 10_556 ?
As1 Zn1 2.5863(5) 10_456 ?
As1 Cu1 2.5863(5) 10_456 ?
As1 Cu1 2.5863(5) . ?
As1 Zn1 2.5863(5) 1_455 ?
As1 Cu1 2.5863(5) 1_455 ?
As1 Zn1 2.5863(5) 10_556 ?
As1 Cu1 2.5863(5) 10_556 ?
As1 Ba1 3.5603(9) 9_556 ?
As1 Ba1 3.6086(8) 13_556 ?
As2 Zn1 2.4538(9) 9_656 ?
As2 Cu1 2.4538(9) 9_656 ?
As2 Zn2 2.5079(5) . ?
As2 Zn2 2.5079(5) 1_655 ?
As2 Cu1 2.5833(9) . ?
As2 Zn2 2.5900(9) 13_556 ?
As2 Ba1 3.2799(5) 1_655 ?
Zn2 As2 2.5079(5) 1_455 ?
Zn2 As2 2.5900(9) 13_556 ?
Zn2 Zn1 2.8927(7) 1_455 ?
Zn2 Cu1 2.8927(7) 1_455 ?
Zn2 Cu1 2.8927(7) . ?
Zn2 Ba1 3.6790(6) 13_456 ?
Zn2 Ba1 3.6790(6) 13_556 ?
Cu1 As2 2.4538(9) 9_656 ?
Cu1 As1 2.5863(5) 1_655 ?
Cu1 Zn1 2.6412(14) 10_556 ?
Cu1 Cu1 2.6412(14) 10_556 ?
Cu1 Zn2 2.8927(7) 1_655 ?
Cu1 Ba1 3.8013(7) 9_556 ?
Cu1 Ba1 3.8013(7) 9_656 ?
Cu1 Ba1 3.8486(9) 13_556 ?
